data_7024472
loop_
_publ_author_name
'Karnahl, Michael'
'Tschierlei, Stefanie'
'Kuhnt, Christian'
'Dietzek, Benjamin'
'Schmitt, Michael'
'Popp, J\"urgen'
'Schwalbe, Matthias'
'Krieck, Sven'
'G\"orls, Helmar'
'Heinemann, Frank W.'
'Rau, Sven'

_publ_section_title
;
 Synthesis and characterization of regioselective substituted
 tetrapyridophenazine ligands and their Ru(II) complexes.
;
_journal_issue 9
_journal_name_full 'Dalton transactions (Cambridge, England : 2003)'
_journal_page_first 2359
_journal_page_last 2370
_journal_paper_doi 10.1039/b917484b
_journal_volume 39
_journal_year 2010
_chemical_formula_moiety 'C60 H58 Br2 N10 Ru, 2.0(F6 P)'
_chemical_formula_sum 'C60 H58 Br2 F12 N10 P2 Ru'
_chemical_formula_weight 1469.99
_chemical_name_systematic
;
?
;
_space_group_IT_number 2
_symmetry_cell_setting triclinic
_symmetry_space_group_name_Hall '-P 1'
_symmetry_space_group_name_H-M 'P -1'
_atom_sites_solution_hydrogens geom
_atom_sites_solution_primary direct
_atom_sites_solution_secondary difmap
_audit_creation_method SHELXL-97
_cell_angle_alpha 75.624(6)
_cell_angle_beta 74.766(4)
_cell_angle_gamma 75.583(8)
_cell_formula_units_Z 2
_cell_length_a 15.6539(14)
_cell_length_b 15.9733(16)
_cell_length_c 16.3583(6)
_cell_measurement_reflns_used 237
_cell_measurement_temperature 150(2)
_cell_measurement_theta_max 20.00
_cell_measurement_theta_min 6.00
_cell_volume 3748.4(5)
_computing_cell_refinement 'EVALCCD (Duisenberg, 2003)'
_computing_data_collection 'COLLECT (Bruker-Nonius, 2002)'
_computing_data_reduction 'EVALCCD (Duisenberg, 2003)'
_computing_molecular_graphics 'SHELXTL 6.12 (Bruker AXS, 2002)'
_computing_publication_material 'SHELXTL 6.12 (Bruker AXS, 2002)'
_computing_structure_refinement 'SHELXTL 6.12 (Bruker AXS, 2002)'
_computing_structure_solution 'SHELXTL 6.12 (Bruker AXS, 2002)'
_diffrn_ambient_temperature 150(2)
_diffrn_detector_area_resol_mean 9
_diffrn_measured_fraction_theta_full 0.997
_diffrn_measured_fraction_theta_max 0.997
_diffrn_measurement_device_type 'Bruker-Nonius KappaCCD'
_diffrn_measurement_method
;
\f- and \w-rotations with 2.00 \% and 120 sec per frame
;
_diffrn_radiation_monochromator graphite
_diffrn_radiation_source 'fine-focus sealed tube'
_diffrn_radiation_type MoK\a
_diffrn_radiation_wavelength 0.71073
_diffrn_reflns_av_R_equivalents 0.0637
_diffrn_reflns_av_sigmaI/netI 0.0519
_diffrn_reflns_limit_h_max 18
_diffrn_reflns_limit_h_min -18
_diffrn_reflns_limit_k_max 19
_diffrn_reflns_limit_k_min -19
_diffrn_reflns_limit_l_max 19
_diffrn_reflns_limit_l_min -19
_diffrn_reflns_number 80953
_diffrn_reflns_theta_full 25.03
_diffrn_reflns_theta_max 25.03
_diffrn_reflns_theta_min 3.18
_exptl_absorpt_coefficient_mu 1.387
_exptl_absorpt_correction_T_max 0.800
_exptl_absorpt_correction_T_min 0.602
_exptl_absorpt_correction_type multi-scan
_exptl_absorpt_process_details 'SADABS, Bruker-AXS, 2002'
_exptl_crystal_colour red
_exptl_crystal_density_diffrn 1.302
_exptl_crystal_density_method 'not measured'
_exptl_crystal_description block
_exptl_crystal_F_000 1480
_exptl_crystal_size_max 0.33
_exptl_crystal_size_mid 0.19
_exptl_crystal_size_min 0.16
_platon_squeeze_details
;
Spek, A.L. (2003), J.Appl.Cryst. 36, 7-13
;
_refine_diff_density_max 2.122
_refine_diff_density_min -1.221
_refine_diff_density_rms 0.128
_refine_ls_extinction_method none
_refine_ls_goodness_of_fit_ref 1.301
_refine_ls_hydrogen_treatment constr
_refine_ls_matrix_type full
_refine_ls_number_parameters 906
_refine_ls_number_reflns 13207
_refine_ls_number_restraints 308
_refine_ls_restrained_S_all 1.319
_refine_ls_R_factor_all 0.1194
_refine_ls_R_factor_gt 0.0843
_refine_ls_shift/su_max 0.001
_refine_ls_shift/su_mean 0.000
_refine_ls_structure_factor_coef Fsqd
_refine_ls_weighting_details 'calc w=1/[\s^2^(Fo^2^)+(0.1127P)^2^+5.2350P] where P=(Fo^2^+2Fc^2^)/3'
_refine_ls_weighting_scheme calc
_refine_ls_wR_factor_gt 0.2267
_refine_ls_wR_factor_ref 0.2487
_reflns_number_gt 8609
_reflns_number_total 13207
_reflns_threshold_expression >2sigma(I)
_cod_data_source_file b917484b.txt
_cod_data_source_block mk0802sq
_cod_original_sg_symbol_Hall -P1
_cod_original_sg_symbol_H-M P-1
_cod_database_code 7024472

loop_
_symmetry_equiv_pos_as_xyz
'x, y, z'
'-x, -y, -z'

loop_
_atom_site_label
_atom_site_type_symbol
_atom_site_fract_x
_atom_site_fract_y
_atom_site_fract_z
_atom_site_U_iso_or_equiv
_atom_site_adp_type
_atom_site_occupancy
_atom_site_symmetry_multiplicity
_atom_site_calc_flag
_atom_site_refinement_flags
_atom_site_disorder_assembly
_atom_site_disorder_group
Ru1 Ru 0.27446(4) 0.24278(4) 0.14360(3) 0.0395(2) Uani 1 1 d . . .
Br1 Br 0.27576(8) 0.43794(8) 0.40554(6) 0.0875(4) Uani 1 1 d . . .
Br2 Br 0.47542(6) -0.11219(6) 0.09677(6) 0.0615(3) Uani 1 1 d . . .
N1 N 0.3168(4) 0.2632(5) 0.2466(4) 0.0521(17) Uani 1 1 d . . .
N2 N 0.5287(5) 0.1275(6) 0.4335(4) 0.065(2) Uani 1 1 d . . .
N3 N 0.7451(6) -0.0215(8) 0.6124(5) 0.091(3) Uani 1 1 d . . .
N4 N 0.7968(5) -0.1625(6) 0.5297(4) 0.070(2) Uani 1 1 d . . .
N5 N 0.5791(4) -0.0188(5) 0.3519(4) 0.060(2) Uani 1 1 d . . .
N6 N 0.2353(3) 0.2022(3) 0.0509(3) 0.0345(12) Uani 1 1 d . . .
N7 N 0.1650(4) 0.1889(4) 0.2167(4) 0.0482(15) Uani 1 1 d . . .
N8 N 0.2008(4) 0.3680(4) 0.1100(4) 0.0478(15) Uani 1 1 d . . .
N9 N 0.3714(4) 0.3037(4) 0.0544(3) 0.0460(15) Uani 1 1 d . . .
N10 N 0.3634(4) 0.1250(4) 0.1727(3) 0.0419(14) Uani 1 1 d . . .
C1 C 0.3813(4) 0.1973(5) 0.2763(4) 0.0418(16) Uani 1 1 d . . .
C2 C 0.2877(6) 0.3347(6) 0.2834(5) 0.058(2) Uani 1 1 d . . .
H2B H 0.2431 0.3823 0.2634 0.070 Uiso 1 1 calc R . .
C3 C 0.3255(7) 0.3374(7) 0.3536(5) 0.069(3) Uani 1 1 d . . .
C4 C 0.3912(6) 0.2718(7) 0.3827(5) 0.062(2) Uani 1 1 d . . .
H4B H 0.4161 0.2764 0.4281 0.074 Uiso 1 1 calc R . .
C5 C 0.4907(5) 0.1237(7) 0.3691(5) 0.061(2) Uani 1 1 d . . .
C6 C 0.5158(5) 0.0524(7) 0.3292(4) 0.058(2) Uani 1 1 d . . .
C7 C 0.4953(5) -0.0214(5) 0.2182(4) 0.0458(17) Uani 1 1 d . . .
H7A H 0.5398 -0.0714 0.2337 0.055 Uiso 1 1 calc R . .
C8 C 0.4502(5) -0.0176(5) 0.1538(4) 0.0450(17) Uani 1 1 d . . .
C9 C 0.3849(4) 0.0557(5) 0.1336(4) 0.0431(17) Uani 1 1 d . . .
H9A H 0.3540 0.0570 0.0903 0.052 Uiso 1 1 calc R . .
C10 C 0.4080(4) 0.1213(5) 0.2353(4) 0.0448(18) Uani 1 1 d . . .
C11 C 0.4215(5) 0.1974(6) 0.3444(4) 0.051(2) Uani 1 1 d . . .
C12 C 0.4733(4) 0.0497(5) 0.2586(4) 0.0448(18) Uani 1 1 d . . .
C13 C 0.5931(5) 0.0551(7) 0.4545(5) 0.065(3) Uani 1 1 d . . .
C14 C 0.6366(6) 0.0556(7) 0.5245(5) 0.065(3) Uani 1 1 d . . .
C15 C 0.6130(7) 0.1237(8) 0.5677(5) 0.079(3) Uani 1 1 d . . .
H15A H 0.5661 0.1721 0.5543 0.094 Uiso 1 1 calc R . .
C16 C 0.6577(7) 0.1222(10) 0.6318(6) 0.086(4) Uani 1 1 d . . .
H16A H 0.6445 0.1700 0.6609 0.103 Uiso 1 1 calc R . .
C17 C 0.7211(7) 0.0490(9) 0.6504(6) 0.078(3) Uani 1 1 d . . .
H17A H 0.7512 0.0475 0.6943 0.094 Uiso 1 1 calc R . .
C18 C 0.7037(5) -0.0182(8) 0.5482(5) 0.068(3) Uani 1 1 d . . .
C19 C 0.7311(6) -0.0943(8) 0.5060(5) 0.074(3) Uani 1 1 d . . .
C20 C 0.8187(7) -0.2305(9) 0.4920(7) 0.086(3) Uani 1 1 d . . .
H20A H 0.8654 -0.2778 0.5082 0.103 Uiso 1 1 calc R . .
C21 C 0.7761(6) -0.2367(8) 0.4287(6) 0.080(3) Uani 1 1 d . . .
H21A H 0.7928 -0.2882 0.4044 0.097 Uiso 1 1 calc R . .
C22 C 0.7109(6) -0.1686(7) 0.4021(5) 0.064(2) Uani 1 1 d . . .
H22A H 0.6819 -0.1716 0.3589 0.077 Uiso 1 1 calc R . .
C23 C 0.6880(5) -0.0954(7) 0.4394(5) 0.064(3) Uani 1 1 d . . .
C24 C 0.6178(5) -0.0199(7) 0.4145(5) 0.060(2) Uani 1 1 d . . .
C25 C 0.2739(4) 0.2129(5) -0.0339(4) 0.0431(17) Uani 1 1 d . . .
H25A H 0.3191 0.2478 -0.0553 0.052 Uiso 1 1 calc R . .
C26 C 0.2517(5) 0.1764(6) -0.0911(5) 0.057(2) Uani 1 1 d . . .
H26A H 0.2825 0.1846 -0.1500 0.068 Uiso 1 1 calc R . .
C27 C 0.1852(5) 0.1280(6) -0.0630(5) 0.057(2) Uani 1 1 d . . .
C28 C 0.1443(5) 0.1192(5) 0.0227(5) 0.0480(18) Uani 1 1 d . . .
H28A H 0.0978 0.0859 0.0446 0.058 Uiso 1 1 calc R . .
C29 C 0.1681(4) 0.1564(4) 0.0781(4) 0.0371(15) Uani 1 1 d . . .
C30 C 0.1250(5) 0.1530(5) 0.1718(5) 0.0462(17) Uani 1 1 d . . .
C31 C 0.0479(5) 0.1206(6) 0.2124(5) 0.058(2) Uani 1 1 d . . .
H31A H 0.0204 0.0963 0.1809 0.069 Uiso 1 1 calc R . .
C32 C 0.0090(5) 0.1230(7) 0.3001(5) 0.067(2) Uani 1 1 d . A .
C33 C 0.0516(6) 0.1569(7) 0.3416(5) 0.067(3) Uani 1 1 d . . .
H33A H 0.0290 0.1583 0.4012 0.080 Uiso 1 1 calc R . .
C34 C 0.1300(5) 0.1904(6) 0.2968(5) 0.060(2) Uani 1 1 d . . .
H34A H 0.1582 0.2152 0.3273 0.072 Uiso 1 1 calc R . .
C35 C 0.1616(6) 0.0845(8) -0.1282(6) 0.081(3) Uani 1 1 d . . .
C36 C 0.2457(6) 0.0296(7) -0.1715(6) 0.077(3) Uani 1 1 d DU . .
H36A H 0.2690 -0.0193 -0.1283 0.116 Uiso 1 1 calc R . .
H36B H 0.2913 0.0662 -0.1989 0.116 Uiso 1 1 calc R . .
H36C H 0.2319 0.0062 -0.2154 0.116 Uiso 1 1 calc R . .
C37 C 0.1240(8) 0.1621(9) -0.1983(7) 0.099(4) Uani 1 1 d DU . .
H37A H 0.1076 0.1378 -0.2402 0.148 Uiso 1 1 calc R . .
H37B H 0.1704 0.1971 -0.2282 0.148 Uiso 1 1 calc R . .
H37C H 0.0704 0.1997 -0.1700 0.148 Uiso 1 1 calc R . .
C38 C 0.0886(8) 0.0337(9) -0.0861(7) 0.099(4) Uani 1 1 d DU . .
H38A H 0.1093 -0.0155 -0.0418 0.149 Uiso 1 1 calc R . .
H38B H 0.0733 0.0107 -0.1295 0.149 Uiso 1 1 calc R . .
H38C H 0.0351 0.0723 -0.0591 0.149 Uiso 1 1 calc R . .
C39 C -0.0788(7) 0.0894(9) 0.3462(6) 0.094(4) Uani 1 1 d . . .
C40 C -0.1487(13) 0.1282(17) 0.2876(13) 0.102(5) Uani 0.600(11) 1 d PU A 1
H40A H -0.1399 0.0900 0.2463 0.154 Uiso 0.600(11) 1 calc PR A 1
H40B H -0.1403 0.1873 0.2562 0.154 Uiso 0.600(11) 1 calc PR A 1
H40C H -0.2100 0.1316 0.3235 0.154 Uiso 0.600(11) 1 calc PR A 1
C41 C -0.0569(13) -0.0111(14) 0.3514(13) 0.102(5) Uani 0.600(11) 1 d PU A 1
H41A H 0.0006 -0.0273 0.3116 0.152 Uiso 0.600(11) 1 calc PR A 1
H41B H -0.1050 -0.0286 0.3354 0.152 Uiso 0.600(11) 1 calc PR A 1
H41C H -0.0522 -0.0412 0.4105 0.152 Uiso 0.600(11) 1 calc PR A 1
C42 C -0.1180(13) 0.1135(16) 0.4324(13) 0.094(5) Uani 0.600(11) 1 d PU A 1
H42A H -0.0919 0.0680 0.4764 0.141 Uiso 0.600(11) 1 calc PR A 1
H42B H -0.1836 0.1180 0.4457 0.141 Uiso 0.600(11) 1 calc PR A 1
H42C H -0.1043 0.1703 0.4319 0.141 Uiso 0.600(11) 1 calc PR A 1
C40A C -0.1210(19) 0.056(2) 0.3015(17) 0.096(5) Uani 0.400(11) 1 d PDU A 2
H40D H -0.0765 0.0130 0.2703 0.144 Uiso 0.400(11) 1 calc PR A 2
H40E H -0.1485 0.1036 0.2603 0.144 Uiso 0.400(11) 1 calc PR A 2
H40F H -0.1679 0.0264 0.3422 0.144 Uiso 0.400(11) 1 calc PR A 2
C41A C -0.0611(19) 0.032(2) 0.4320(17) 0.099(5) Uani 0.400(11) 1 d PDU A 2
H41D H -0.0175 -0.0222 0.4212 0.149 Uiso 0.400(11) 1 calc PR A 2
H41E H -0.1178 0.0164 0.4685 0.149 Uiso 0.400(11) 1 calc PR A 2
H41F H -0.0367 0.0641 0.4613 0.149 Uiso 0.400(11) 1 calc PR A 2
C42A C -0.1518(19) 0.1737(19) 0.382(2) 0.103(6) Uani 0.400(11) 1 d PDU A 2
H42D H -0.2091 0.1555 0.4124 0.154 Uiso 0.400(11) 1 calc PR A 2
H42E H -0.1618 0.2222 0.3333 0.154 Uiso 0.400(11) 1 calc PR A 2
H42F H -0.1275 0.1935 0.4220 0.154 Uiso 0.400(11) 1 calc PR A 2
C43 C 0.1144(5) 0.3965(6) 0.1450(6) 0.065(2) Uani 1 1 d . . .
H43A H 0.0832 0.3574 0.1899 0.078 Uiso 1 1 calc R . .
C44 C 0.0677(6) 0.4829(6) 0.1179(6) 0.067(2) Uani 1 1 d . . .
H44A H 0.0067 0.5016 0.1455 0.080 Uiso 1 1 calc R . .
C45 C 0.1107(5) 0.5401(6) 0.0511(6) 0.065(2) Uani 1 1 d . . .
C46 C 0.2013(5) 0.5105(6) 0.0149(6) 0.059(2) Uani 1 1 d . . .
H46A H 0.2336 0.5488 -0.0299 0.071 Uiso 1 1 calc R . .
C47 C 0.2439(5) 0.4258(5) 0.0440(5) 0.0480(18) Uani 1 1 d . . .
C48 C 0.3395(5) 0.3895(5) 0.0110(4) 0.0464(17) Uani 1 1 d . . .
C49 C 0.3961(5) 0.4336(5) -0.0583(5) 0.054(2) Uani 1 1 d . . .
H49A H 0.3731 0.4908 -0.0876 0.065 Uiso 1 1 calc R . .
C50 C 0.4879(5) 0.3933(6) -0.0851(5) 0.058(2) Uani 1 1 d . B .
C51 C 0.5164(5) 0.3158(6) -0.0364(5) 0.056(2) Uani 1 1 d . . .
H51A H 0.5783 0.2885 -0.0495 0.067 Uiso 1 1 calc R . .
C52 C 0.4580(5) 0.2733(6) 0.0335(5) 0.055(2) Uani 1 1 d . . .
H52A H 0.4829 0.2197 0.0673 0.066 Uiso 1 1 calc R . .
C53 C 0.0624(7) 0.6346(7) 0.0209(8) 0.087(3) Uani 1 1 d . . .
C54 C -0.0425(7) 0.6441(8) 0.0558(10) 0.114(4) Uani 1 1 d U . .
H54A H -0.0556 0.6269 0.1189 0.171 Uiso 1 1 calc R . .
H54B H -0.0650 0.6058 0.0314 0.171 Uiso 1 1 calc R . .
H54C H -0.0722 0.7054 0.0387 0.171 Uiso 1 1 calc R . .
C55 C 0.0834(7) 0.6605(8) -0.0774(8) 0.099(4) Uani 1 1 d U . .
H55A H 0.1488 0.6546 -0.0989 0.148 Uiso 1 1 calc R . .
H55B H 0.0537 0.7217 -0.0950 0.148 Uiso 1 1 calc R . .
H55C H 0.0612 0.6217 -0.1016 0.148 Uiso 1 1 calc R . .
C56 C 0.0970(8) 0.6982(7) 0.0566(9) 0.105(4) Uani 1 1 d U . .
H56A H 0.0848 0.6826 0.1198 0.157 Uiso 1 1 calc R . .
H56B H 0.0660 0.7589 0.0385 0.157 Uiso 1 1 calc R . .
H56C H 0.1622 0.6935 0.0339 0.157 Uiso 1 1 calc R . .
C57 C 0.5509(6) 0.4390(6) -0.1614(6) 0.066(2) Uani 1 1 d D . .
C58 C 0.4964(10) 0.4988(12) -0.2331(9) 0.083(4) Uani 0.683(13) 1 d PU B 1
H58A H 0.4416 0.4768 -0.2273 0.125 Uiso 0.683(13) 1 calc PR B 1
H58B H 0.5345 0.4960 -0.2908 0.125 Uiso 0.683(13) 1 calc PR B 1
H58C H 0.4800 0.5599 -0.2249 0.125 Uiso 0.683(13) 1 calc PR B 1
C59 C 0.5899(12) 0.4963(13) -0.1274(10) 0.095(5) Uani 0.683(13) 1 d PU B 1
H59A H 0.5512 0.5551 -0.1305 0.142 Uiso 0.683(13) 1 calc PR B 1
H59B H 0.6505 0.5010 -0.1623 0.142 Uiso 0.683(13) 1 calc PR B 1
H59C H 0.5936 0.4704 -0.0672 0.142 Uiso 0.683(13) 1 calc PR B 1
C60 C 0.6202(12) 0.3725(13) -0.2054(12) 0.116(8) Uani 0.683(13) 1 d PDU B 1
H60A H 0.5944 0.3537 -0.2448 0.173 Uiso 0.683(13) 1 calc PR B 1
H60B H 0.6393 0.3214 -0.1621 0.173 Uiso 0.683(13) 1 calc PR B 1
H60C H 0.6724 0.3987 -0.2383 0.173 Uiso 0.683(13) 1 calc PR B 1
C58A C 0.520(2) 0.527(2) -0.184(2) 0.100(6) Uani 0.317(13) 1 d PDU B 2
H58D H 0.4647 0.5362 -0.2061 0.151 Uiso 0.317(13) 1 calc PR B 2
H58E H 0.5657 0.5530 -0.2295 0.151 Uiso 0.317(13) 1 calc PR B 2
H58F H 0.5060 0.5541 -0.1338 0.151 Uiso 0.317(13) 1 calc PR B 2
C59A C 0.645(2) 0.424(2) -0.128(2) 0.088(7) Uani 0.317(13) 1 d PDU B 2
H59D H 0.6487 0.3720 -0.0812 0.132 Uiso 0.317(13) 1 calc PR B 2
H59E H 0.6460 0.4759 -0.1070 0.132 Uiso 0.317(13) 1 calc PR B 2
H59F H 0.6969 0.4146 -0.1762 0.132 Uiso 0.317(13) 1 calc PR B 2
C60A C 0.567(3) 0.378(2) -0.219(2) 0.110(9) Uani 0.317(13) 1 d PDU B 2
H60D H 0.5127 0.3865 -0.2427 0.166 Uiso 0.317(13) 1 calc PR B 2
H60E H 0.5793 0.3170 -0.1874 0.166 Uiso 0.317(13) 1 calc PR B 2
H60F H 0.6182 0.3885 -0.2670 0.166 Uiso 0.317(13) 1 calc PR B 2
P1 P 0.3972(5) 0.3104(5) 0.6798(4) 0.107(2) Uani 0.552(7) 1 d PD C 1
F11 F 0.2948(9) 0.3237(10) 0.6919(10) 0.153(6) Uani 0.552(7) 1 d PDU C 1
F12 F 0.5046(9) 0.2981(13) 0.6698(11) 0.168(7) Uani 0.552(7) 1 d PDU C 1
F13 F 0.4057(8) 0.2155(7) 0.7146(6) 0.097(4) Uani 0.552(7) 1 d PDU C 1
F14 F 0.3766(10) 0.3297(9) 0.7752(7) 0.135(5) Uani 0.552(7) 1 d PDU C 1
F15 F 0.3910(14) 0.4121(9) 0.6430(10) 0.178(7) Uani 0.552(7) 1 d PDU C 1
F16 F 0.4193(12) 0.2989(11) 0.5804(8) 0.163(7) Uani 0.552(7) 1 d PDU C 1
P2 P 0.6588(2) 0.2458(2) 0.1507(3) 0.0874(13) Uani 0.799(6) 1 d PD D 2
F21 F 0.5564(5) 0.2904(6) 0.1807(7) 0.114(3) Uani 0.799(6) 1 d PDU D 2
F22 F 0.7610(4) 0.2011(5) 0.1180(5) 0.093(2) Uani 0.799(6) 1 d PDU D 2
F23 F 0.6638(6) 0.3136(6) 0.0649(7) 0.133(4) Uani 0.799(6) 1 d PDU D 2
F24 F 0.6901(6) 0.3147(7) 0.1859(8) 0.141(4) Uani 0.799(6) 1 d PDU D 2
F25 F 0.6539(6) 0.1769(7) 0.2375(6) 0.141(4) Uani 0.799(6) 1 d PDU D 2
F26 F 0.6254(6) 0.1796(5) 0.1133(7) 0.122(3) Uani 0.799(6) 1 d PDU D 2
P3 P 0.1929(10) -0.1323(7) 0.1591(11) 0.242(7) Uani 0.648(8) 1 d PD E 3
F31 F 0.1030(12) -0.0721(15) 0.1444(17) 0.266(11) Uani 0.648(8) 1 d PDU E 3
F32 F 0.281(2) -0.194(2) 0.191(3) 0.68(5) Uani 0.648(8) 1 d PDU E 3
F33 F 0.2392(16) -0.1401(16) 0.0706(13) 0.259(11) Uani 0.648(8) 1 d PDU E 3
F34 F 0.2265(11) -0.0475(9) 0.1601(11) 0.170(6) Uani 0.648(8) 1 d PDU E 3
F35 F 0.144(2) -0.137(2) 0.2605(15) 0.42(2) Uani 0.648(8) 1 d PDU E 3
F36 F 0.1488(19) -0.2170(15) 0.177(2) 0.328(15) Uani 0.648(8) 1 d PDU E 3

loop_
_atom_site_aniso_label
_atom_site_aniso_U_11
_atom_site_aniso_U_22
_atom_site_aniso_U_33
_atom_site_aniso_U_23
_atom_site_aniso_U_13
_atom_site_aniso_U_12
Ru1 0.0297(3) 0.0545(4) 0.0376(3) -0.0094(2) -0.0050(2) -0.0160(2)
Br1 0.1205(9) 0.0971(8) 0.0570(6) -0.0382(5) 0.0109(5) -0.0516(7)
Br2 0.0551(5) 0.0666(6) 0.0645(5) -0.0201(4) -0.0206(4) 0.0008(4)
N1 0.051(4) 0.078(5) 0.037(3) -0.026(3) 0.012(3) -0.038(4)
N2 0.053(4) 0.129(7) 0.028(3) -0.019(4) 0.004(3) -0.053(5)
N3 0.067(5) 0.172(10) 0.042(4) 0.018(5) -0.025(4) -0.063(6)
N4 0.041(4) 0.119(7) 0.040(4) 0.017(4) -0.012(3) -0.025(4)
N5 0.033(3) 0.120(6) 0.026(3) 0.011(3) -0.012(3) -0.036(4)
N6 0.028(3) 0.037(3) 0.037(3) -0.005(2) -0.010(2) -0.004(2)
N7 0.033(3) 0.060(4) 0.046(4) 0.006(3) -0.005(3) -0.019(3)
N8 0.035(3) 0.049(4) 0.058(4) -0.014(3) -0.010(3) -0.002(3)
N9 0.036(3) 0.072(4) 0.031(3) -0.010(3) 0.000(2) -0.018(3)
N10 0.035(3) 0.066(4) 0.033(3) -0.011(3) -0.005(2) -0.026(3)
C1 0.032(4) 0.064(5) 0.032(4) -0.007(3) -0.003(3) -0.023(3)
C2 0.057(5) 0.076(6) 0.044(4) -0.021(4) 0.013(4) -0.035(4)
C3 0.088(7) 0.083(7) 0.050(5) -0.038(5) 0.021(5) -0.057(6)
C4 0.055(5) 0.101(7) 0.038(4) -0.011(4) 0.001(4) -0.046(5)
C5 0.040(4) 0.126(8) 0.029(4) -0.009(4) 0.000(3) -0.049(5)
C6 0.047(4) 0.116(8) 0.024(4) 0.002(4) -0.007(3) -0.054(5)
C7 0.031(3) 0.067(5) 0.036(4) -0.002(3) -0.006(3) -0.012(3)
C8 0.035(4) 0.065(5) 0.037(4) -0.010(3) -0.009(3) -0.014(4)
C9 0.033(4) 0.070(5) 0.033(4) -0.012(3) -0.005(3) -0.022(4)
C10 0.030(3) 0.074(5) 0.035(4) -0.008(3) -0.001(3) -0.028(4)
C11 0.048(4) 0.087(6) 0.033(4) -0.024(4) 0.011(3) -0.048(4)
C12 0.028(3) 0.073(5) 0.033(4) 0.001(3) -0.005(3) -0.023(4)
C13 0.035(4) 0.120(8) 0.044(4) 0.010(5) -0.007(4) -0.048(5)
C14 0.053(5) 0.124(8) 0.029(4) -0.005(5) 0.000(3) -0.056(6)
C15 0.072(6) 0.136(9) 0.045(5) -0.011(5) -0.004(4) -0.067(6)
C16 0.069(6) 0.158(11) 0.045(5) -0.005(6) -0.011(5) -0.063(8)
C17 0.076(7) 0.131(10) 0.046(5) -0.017(6) -0.006(5) -0.061(7)
C18 0.033(4) 0.132(9) 0.035(4) 0.011(5) -0.005(3) -0.040(5)
C19 0.053(5) 0.128(9) 0.040(5) 0.009(5) -0.004(4) -0.047(6)
C20 0.066(6) 0.136(10) 0.057(6) -0.017(6) -0.007(5) -0.029(7)
C21 0.066(6) 0.116(8) 0.045(5) 0.018(5) -0.015(4) -0.023(6)
C22 0.055(5) 0.102(7) 0.032(4) 0.000(4) -0.013(4) -0.019(5)
C23 0.033(4) 0.121(8) 0.031(4) 0.022(5) -0.008(3) -0.038(5)
C24 0.042(4) 0.112(7) 0.031(4) -0.010(4) 0.004(3) -0.039(5)
C25 0.023(3) 0.052(4) 0.041(4) 0.002(3) 0.001(3) -0.001(3)
C26 0.042(4) 0.094(6) 0.033(4) -0.013(4) 0.001(3) -0.019(4)
C27 0.030(4) 0.101(7) 0.045(4) -0.023(4) -0.002(3) -0.019(4)
C28 0.033(4) 0.064(5) 0.051(4) -0.020(4) 0.001(3) -0.016(3)
C29 0.027(3) 0.045(4) 0.036(4) -0.006(3) -0.003(3) -0.007(3)
C30 0.036(4) 0.059(5) 0.045(4) -0.006(3) -0.008(3) -0.016(3)
C31 0.055(5) 0.083(6) 0.040(4) -0.010(4) 0.001(3) -0.036(4)
C32 0.047(5) 0.102(7) 0.058(5) -0.007(5) -0.005(4) -0.044(5)
C33 0.053(5) 0.117(8) 0.029(4) 0.001(4) -0.003(3) -0.035(5)
C34 0.055(5) 0.101(7) 0.033(4) -0.005(4) -0.011(3) -0.037(5)
C35 0.064(6) 0.134(9) 0.055(5) -0.048(6) 0.003(4) -0.029(6)
C36 0.078(6) 0.103(7) 0.068(6) -0.050(5) -0.007(5) -0.025(5)
C37 0.080(7) 0.153(10) 0.065(6) -0.039(6) -0.024(5) -0.001(7)
C38 0.091(7) 0.149(10) 0.090(7) -0.060(7) -0.001(6) -0.063(7)
C39 0.079(7) 0.167(12) 0.053(6) -0.008(6) 0.004(5) -0.084(8)
C40 0.077(8) 0.143(11) 0.103(9) -0.017(9) -0.009(7) -0.068(9)
C41 0.093(8) 0.121(9) 0.094(8) 0.003(7) -0.001(7) -0.071(7)
C42 0.077(8) 0.116(9) 0.096(8) -0.017(7) 0.011(7) -0.065(7)
C40A 0.076(8) 0.129(10) 0.098(9) -0.006(9) -0.009(7) -0.074(8)
C41A 0.090(8) 0.118(9) 0.093(8) 0.002(8) 0.000(7) -0.067(8)
C42A 0.084(10) 0.123(11) 0.102(11) -0.024(9) 0.014(9) -0.054(9)
C43 0.047(5) 0.078(6) 0.073(6) -0.029(5) 0.004(4) -0.020(4)
C44 0.039(4) 0.066(6) 0.083(6) -0.002(5) -0.009(4) -0.006(4)
C45 0.042(4) 0.060(5) 0.093(7) -0.022(5) -0.003(4) -0.014(4)
C46 0.047(4) 0.061(5) 0.067(5) -0.003(4) -0.013(4) -0.018(4)
C47 0.041(4) 0.050(5) 0.056(4) -0.011(4) -0.010(3) -0.015(4)
C48 0.045(4) 0.057(5) 0.037(4) -0.007(3) 0.001(3) -0.022(4)
C49 0.049(4) 0.058(5) 0.046(4) -0.005(4) 0.005(3) -0.015(4)
C50 0.044(4) 0.065(5) 0.053(5) -0.011(4) 0.006(4) -0.006(4)
C51 0.033(4) 0.072(6) 0.065(5) -0.017(4) 0.001(4) -0.023(4)
C52 0.047(5) 0.059(5) 0.056(5) 0.004(4) -0.011(4) -0.022(4)
C53 0.059(6) 0.082(7) 0.109(9) -0.003(6) -0.021(6) -0.009(5)
C54 0.066(6) 0.084(7) 0.159(11) 0.007(7) -0.015(7) 0.005(6)
C55 0.071(6) 0.098(8) 0.116(9) 0.011(7) -0.035(6) -0.011(6)
C56 0.092(8) 0.065(6) 0.150(10) -0.034(7) -0.008(7) -0.009(6)
C57 0.053(5) 0.066(6) 0.062(5) -0.003(4) 0.015(4) -0.018(4)
C58 0.079(8) 0.117(11) 0.043(7) 0.012(7) -0.001(6) -0.039(8)
C59 0.082(9) 0.127(11) 0.079(8) 0.019(9) -0.010(7) -0.074(8)
C60 0.068(12) 0.147(14) 0.072(10) 0.015(9) 0.049(11) -0.017(12)
C58A 0.085(10) 0.127(11) 0.073(9) 0.020(9) 0.000(8) -0.048(9)
C59A 0.068(12) 0.118(14) 0.078(11) 0.013(12) 0.003(10) -0.073(10)
C60A 0.069(15) 0.150(16) 0.071(12) 0.008(12) 0.033(14) -0.027(16)
P1 0.141(6) 0.127(6) 0.071(4) 0.004(3) -0.037(4) -0.065(5)
F11 0.149(12) 0.140(11) 0.154(12) -0.022(9) -0.036(10) 0.000(10)
F12 0.136(11) 0.227(15) 0.168(13) -0.050(11) -0.023(10) -0.080(11)
F13 0.123(9) 0.115(8) 0.051(5) 0.003(5) -0.020(5) -0.041(7)
F14 0.189(12) 0.157(11) 0.080(7) -0.003(7) -0.023(8) -0.101(10)
F15 0.276(17) 0.125(11) 0.130(11) 0.009(9) -0.040(11) -0.072(11)
F16 0.235(15) 0.165(12) 0.118(10) -0.051(9) -0.085(10) -0.021(11)
P2 0.0528(19) 0.084(2) 0.124(3) -0.008(2) -0.0085(19) -0.0330(17)
F21 0.067(5) 0.107(6) 0.173(8) -0.048(6) -0.002(5) -0.032(4)
F22 0.055(4) 0.104(5) 0.111(6) -0.001(4) -0.010(4) -0.028(4)
F23 0.085(6) 0.114(7) 0.178(9) 0.033(6) -0.027(6) -0.042(5)
F24 0.101(6) 0.146(8) 0.198(10) -0.070(7) 0.001(6) -0.062(6)
F25 0.117(7) 0.161(9) 0.123(7) -0.002(6) 0.026(6) -0.070(6)
F26 0.091(5) 0.079(5) 0.213(10) -0.015(6) -0.066(6) -0.025(4)
P3 0.284(17) 0.153(9) 0.32(2) -0.073(11) -0.152(15) 0.019(10)
F31 0.198(15) 0.275(18) 0.300(19) -0.009(15) -0.092(14) -0.007(14)
F32 0.67(5) 0.67(5) 0.68(5) -0.12(2) -0.15(2) -0.12(2)
F33 0.30(2) 0.280(19) 0.223(16) -0.095(15) -0.039(14) -0.082(15)
F34 0.184(12) 0.138(10) 0.199(13) -0.021(9) -0.070(10) -0.035(9)
F35 0.40(3) 0.46(3) 0.38(3) -0.085(19) -0.085(19) -0.094(19)
F36 0.33(2) 0.29(2) 0.38(2) -0.082(17) -0.050(17) -0.120(17)

loop_
_atom_type_symbol
_atom_type_description
_atom_type_scat_dispersion_real
_atom_type_scat_dispersion_imag
_atom_type_scat_source
C C 0.0033 0.0016 'International Tables Vol C Tables 4.2.6.8 and 6.1.1.4'
H H 0.0000 0.0000 'International Tables Vol C Tables 4.2.6.8 and 6.1.1.4'
N N 0.0061 0.0033 'International Tables Vol C Tables 4.2.6.8 and 6.1.1.4'
F F 0.0171 0.0103 'International Tables Vol C Tables 4.2.6.8 and 6.1.1.4'
P P 0.1023 0.0942 'International Tables Vol C Tables 4.2.6.8 and 6.1.1.4'
Br Br -0.2901 2.4595 'International Tables Vol C Tables 4.2.6.8 and 6.1.1.4'
Ru Ru -1.2594 0.8363 'International Tables Vol C Tables 4.2.6.8 and 6.1.1.4'

loop_
_geom_angle_atom_site_label_1
_geom_angle_atom_site_label_2
_geom_angle_atom_site_label_3
_geom_angle
N9 Ru1 N7 170.3(2)
N9 Ru1 N8 78.6(2)
N7 Ru1 N8 95.5(2)
N9 Ru1 N6 93.2(2)
N7 Ru1 N6 78.8(2)
N8 Ru1 N6 89.8(2)
N9 Ru1 N10 94.5(2)
N7 Ru1 N10 91.7(2)
N8 Ru1 N10 172.3(2)
N6 Ru1 N10 93.9(2)
N9 Ru1 N1 92.0(2)
N7 Ru1 N1 96.6(2)
N8 Ru1 N1 98.3(3)
N6 Ru1 N1 171.1(2)
N10 Ru1 N1 78.5(3)
C2 N1 C1 118.9(7)
C2 N1 Ru1 126.4(6)
C1 N1 Ru1 114.8(5)
C5 N2 C13 114.4(8)
C17 N3 C18 116.8(10)
C20 N4 C19 118.9(9)
C24 N5 C6 118.9(8)
C25 N6 C29 116.5(6)
C25 N6 Ru1 126.1(5)
C29 N6 Ru1 117.3(4)
C34 N7 C30 119.2(6)
C34 N7 Ru1 126.0(5)
C30 N7 Ru1 114.7(5)
C43 N8 C47 117.5(7)
C43 N8 Ru1 125.4(6)
C47 N8 Ru1 117.1(5)
C52 N9 C48 116.3(6)
C52 N9 Ru1 128.3(5)
C48 N9 Ru1 115.4(4)
C9 N10 C10 117.7(6)
C9 N10 Ru1 127.1(5)
C10 N10 Ru1 115.0(5)
N1 C1 C11 124.9(7)
N1 C1 C10 116.0(6)
C11 C1 C10 119.1(7)
N1 C2 C3 118.4(9)
N1 C2 H2B 120.8
C3 C2 H2B 120.8
C4 C3 C2 122.7(8)
C4 C3 Br1 121.7(7)
C2 C3 Br1 115.5(8)
C3 C4 C11 118.8(8)
C3 C4 H4B 120.6
C11 C4 H4B 120.6
N2 C5 C6 122.0(9)
N2 C5 C11 117.4(9)
C6 C5 C11 120.7(7)
N5 C6 C5 122.4(7)
N5 C6 C12 116.7(8)
C5 C6 C12 121.0(8)
C12 C7 C8 118.0(7)
C12 C7 H7A 121.0
C8 C7 H7A 121.0
C9 C8 C7 119.5(7)
C9 C8 Br2 120.0(5)
C7 C8 Br2 120.5(6)
N10 C9 C8 122.6(6)
N10 C9 H9A 118.7
C8 C9 H9A 118.7
N10 C10 C12 122.4(7)
N10 C10 C1 115.4(7)
C12 C10 C1 122.2(6)
C4 C11 C1 116.3(8)
C4 C11 C5 124.2(7)
C1 C11 C5 119.5(7)
C10 C12 C7 119.8(6)
C10 C12 C6 117.5(8)
C7 C12 C6 122.7(7)
N2 C13 C24 123.7(7)
N2 C13 C14 116.7(9)
C24 C13 C14 119.5(9)
C15 C14 C18 119.3(8)
C15 C14 C13 122.2(10)
C18 C14 C13 118.5(9)
C14 C15 C16 120.0(12)
C14 C15 H15A 120.0
C16 C15 H15A 120.0
C17 C16 C15 116.7(12)
C17 C16 H16A 121.6
C15 C16 H16A 121.6
N3 C17 C16 126.1(10)
N3 C17 H17A 117.0
C16 C17 H17A 117.0
N3 C18 C14 120.9(11)
N3 C18 C19 116.7(10)
C14 C18 C19 122.4(8)
N4 C19 C23 120.7(11)
N4 C19 C18 120.2(8)
C23 C19 C18 119.1(10)
N4 C20 C21 122.9(11)
N4 C20 H20A 118.6
C21 C20 H20A 118.6
C22 C21 C20 119.8(12)
C22 C21 H21A 120.1
C20 C21 H21A 120.1
C21 C22 C23 118.3(9)
C21 C22 H22A 120.8
C23 C22 H22A 120.8
C22 C23 C19 119.3(9)
C22 C23 C24 121.3(7)
C19 C23 C24 119.4(10)
N5 C24 C13 118.6(9)
N5 C24 C23 120.2(9)
C13 C24 C23 121.1(8)
N6 C25 C26 123.7(6)
N6 C25 H25A 118.2
C26 C25 H25A 118.2
C27 C26 C25 119.7(7)
C27 C26 H26A 120.1
C25 C26 H26A 120.1
C26 C27 C28 116.5(7)
C26 C27 C35 119.5(7)
C28 C27 C35 124.0(7)
C29 C28 C27 122.4(7)
C29 C28 H28A 118.8
C27 C28 H28A 118.8
N6 C29 C28 121.1(6)
N6 C29 C30 112.8(6)
C28 C29 C30 126.1(6)
C31 C30 N7 119.9(7)
C31 C30 C29 124.1(7)
N7 C30 C29 115.9(6)
C30 C31 C32 121.0(7)
C30 C31 H31A 119.5
C32 C31 H31A 119.5
C33 C32 C31 116.9(7)
C33 C32 C39 121.3(8)
C31 C32 C39 121.9(8)
C32 C33 C34 120.1(7)
C32 C33 H33A 119.9
C34 C33 H33A 119.9
N7 C34 C33 123.0(7)
N7 C34 H34A 118.5
C33 C34 H34A 118.5
C38 C35 C36 112.6(10)
C38 C35 C27 112.0(7)
C36 C35 C27 109.5(7)
C38 C35 C37 106.8(9)
C36 C35 C37 109.1(8)
C27 C35 C37 106.7(9)
C35 C36 H36A 109.5
C35 C36 H36B 109.5
H36A C36 H36B 109.5
C35 C36 H36C 109.5
H36A C36 H36C 109.5
H36B C36 H36C 109.5
C35 C37 H37A 109.5
C35 C37 H37B 109.5
H37A C37 H37B 109.5
C35 C37 H37C 109.5
H37A C37 H37C 109.5
H37B C37 H37C 109.5
C35 C38 H38A 109.5
C35 C38 H38B 109.5
H38A C38 H38B 109.5
C35 C38 H38C 109.5
H38A C38 H38C 109.5
H38B C38 H38C 109.5
C40A C39 C42 126.0(14)
C40A C39 C41A 115.9(18)
C42 C39 C41A 54.7(13)
C40A C39 C32 119.7(13)
C42 C39 C32 113.3(10)
C41A C39 C32 105.8(12)
C40A C39 C41 62.0(16)
C42 C39 C41 112.3(14)
C41A C39 C41 63.3(15)
C32 C39 C41 106.7(11)
C42 C39 C40 109.4(15)
C41A C39 C40 145.8(13)
C32 C39 C40 108.4(10)
C41 C39 C40 106.4(14)
C40A C39 C42A 107.3(18)
C41A C39 C42A 99.6(16)
C32 C39 C42A 106.4(13)
C41 C39 C42A 145.9(13)
C40 C39 C42A 70.4(16)
C39 C40 H40A 109.5
C39 C40 H40B 109.5
H40A C40 H40B 109.5
C39 C40 H40C 109.5
H40A C40 H40C 109.5
H40B C40 H40C 109.5
C39 C41 H41A 109.5
C39 C41 H41B 109.5
H41A C41 H41B 109.5
C39 C41 H41C 109.5
H41A C41 H41C 109.5
H41B C41 H41C 109.5
C39 C42 H42A 109.5
C39 C42 H42B 109.5
H42A C42 H42B 109.5
C39 C42 H42C 109.5
H42A C42 H42C 109.5
H42B C42 H42C 109.5
C39 C40A H40D 109.5
C39 C40A H40E 109.5
H40D C40A H40E 109.5
C39 C40A H40F 109.5
H40D C40A H40F 109.5
H40E C40A H40F 109.5
C39 C41A H41D 109.5
C39 C41A H41E 109.5
H41D C41A H41E 109.5
C39 C41A H41F 109.5
H41D C41A H41F 109.5
H41E C41A H41F 109.5
C39 C42A H42D 109.5
C39 C42A H42E 109.5
H42D C42A H42E 109.5
C39 C42A H42F 109.5
H42D C42A H42F 109.5
H42E C42A H42F 109.5
N8 C43 C44 122.3(8)
N8 C43 H43A 118.8
C44 C43 H43A 118.8
C45 C44 C43 119.9(8)
C45 C44 H44A 120.0
C43 C44 H44A 120.0
C44 C45 C46 117.7(8)
C44 C45 C53 121.2(8)
C46 C45 C53 121.0(8)
C47 C46 C45 120.0(8)
C47 C46 H46A 120.0
C45 C46 H46A 120.0
C46 C47 N8 122.4(7)
C46 C47 C48 123.9(7)
N8 C47 C48 113.7(6)
C49 C48 N9 121.0(7)
C49 C48 C47 124.4(7)
N9 C48 C47 114.6(6)
C48 C49 C50 120.2(8)
C48 C49 H49A 119.9
C50 C49 H49A 119.9
C51 C50 C49 115.9(7)
C51 C50 C57 122.4(7)
C49 C50 C57 121.5(8)
C50 C51 C52 122.4(8)
C50 C51 H51A 118.8
C52 C51 H51A 118.8
N9 C52 C51 123.3(8)
N9 C52 H52A 118.3
C51 C52 H52A 118.3
C55 C53 C45 111.0(9)
C55 C53 C56 107.9(10)
C45 C53 C56 108.6(9)
C55 C53 C54 109.7(10)
C45 C53 C54 110.3(8)
C56 C53 C54 109.2(10)
C53 C54 H54A 109.5
C53 C54 H54B 109.5
H54A C54 H54B 109.5
C53 C54 H54C 109.5
H54A C54 H54C 109.5
H54B C54 H54C 109.5
C53 C55 H55A 109.5
C53 C55 H55B 109.5
H55A C55 H55B 109.5
C53 C55 H55C 109.5
H55A C55 H55C 109.5
H55B C55 H55C 109.5
C53 C56 H56A 109.5
C53 C56 H56B 109.5
H56A C56 H56B 109.5
C53 C56 H56C 109.5
H56A C56 H56C 109.5
H56B C56 H56C 109.5
C58A C57 C60A 123(2)
C58A C57 C60 134.2(17)
C58A C57 C59 65.0(17)
C60A C57 C59 147.1(17)
C60 C57 C59 113.6(13)
C58A C57 C50 113.5(15)
C60A C57 C50 98.3(16)
C60 C57 C50 110.3(9)
C59 C57 C50 107.2(9)
C58A C57 C58 45.7(17)
C60A C57 C58 79.4(19)
C60 C57 C58 105.7(12)
C59 C57 C58 109.3(11)
C50 C57 C58 110.7(8)
C58A C57 C59A 108.9(18)
C60A C57 C59A 106.9(19)
C60 C57 C59A 71.4(16)
C59 C57 C59A 47.0(14)
C50 C57 C59A 104.7(11)
C58 C57 C59A 142.7(12)
C57 C58 H58A 109.5
C57 C58 H58B 109.5
H58A C58 H58B 109.5
C57 C58 H58C 109.5
H58A C58 H58C 109.5
H58B C58 H58C 109.5
C57 C59 H59A 109.5
C57 C59 H59B 109.5
H59A C59 H59B 109.5
C57 C59 H59C 109.5
H59A C59 H59C 109.5
H59B C59 H59C 109.5
C57 C60 H60A 109.5
C57 C60 H60B 109.5
H60A C60 H60B 109.5
C57 C60 H60C 109.5
H60A C60 H60C 109.5
H60B C60 H60C 109.5
C57 C58A H58D 109.5
C57 C58A H58E 109.5
H58D C58A H58E 109.5
C57 C58A H58F 109.5
H58D C58A H58F 109.5
H58E C58A H58F 109.5
C57 C59A H59D 109.5
C57 C59A H59E 109.5
H59D C59A H59E 109.5
C57 C59A H59F 109.5
H59D C59A H59F 109.5
H59E C59A H59F 109.5
C57 C60A H60D 109.5
C57 C60A H60E 109.5
H60D C60A H60E 109.5
C57 C60A H60F 109.5
H60D C60A H60F 109.5
H60E C60A H60F 109.5
F13 P1 F11 92.2(8)
F13 P1 F15 178.2(10)
F11 P1 F15 89.5(10)
F13 P1 F14 90.7(7)
F11 P1 F14 85.9(8)
F15 P1 F14 88.9(8)
F13 P1 F12 88.3(9)
F11 P1 F12 178.1(10)
F15 P1 F12 90.0(10)
F14 P1 F12 92.2(8)
F13 P1 F16 93.7(8)
F11 P1 F16 95.0(9)
F15 P1 F16 86.6(8)
F14 P1 F16 175.4(9)
F12 P1 F16 86.8(9)
F23 P2 F25 179.8(8)
F23 P2 F21 89.4(5)
F25 P2 F21 90.7(5)
F23 P2 F24 85.8(6)
F25 P2 F24 94.3(6)
F21 P2 F24 90.3(5)
F23 P2 F22 89.4(5)
F25 P2 F22 90.5(5)
F21 P2 F22 178.3(6)
F24 P2 F22 90.8(5)
F23 P2 F26 92.4(6)
F25 P2 F26 87.5(6)
F21 P2 F26 88.5(5)
F24 P2 F26 177.9(6)
F22 P2 F26 90.4(5)
F33 P3 F31 100.9(14)
F33 P3 F34 96.6(13)
F31 P3 F34 87.8(11)
F33 P3 F36 94.5(13)
F31 P3 F36 90.2(13)
F34 P3 F36 168.9(15)
F33 P3 F32 88.3(15)
F31 P3 F32 170.8(18)
F34 P3 F32 90.5(15)
F36 P3 F32 89.8(15)
F33 P3 F35 172.6(16)
F31 P3 F35 83.7(14)
F34 P3 F35 89.3(13)
F36 P3 F35 79.6(14)
F32 P3 F35 87.2(15)

loop_
_geom_bond_atom_site_label_1
_geom_bond_atom_site_label_2
_geom_bond_distance
Ru1 N9 2.060(5)
Ru1 N7 2.063(5)
Ru1 N8 2.066(6)
Ru1 N6 2.067(5)
Ru1 N10 2.075(6)
Ru1 N1 2.086(6)
Br1 C3 1.902(9)
Br2 C8 1.875(8)
N1 C2 1.346(10)
N1 C1 1.355(10)
N2 C5 1.358(10)
N2 C13 1.370(12)
N3 C17 1.344(14)
N3 C18 1.357(11)
N4 C20 1.309(14)
N4 C19 1.355(13)
N5 C24 1.315(9)
N5 C6 1.355(12)
N6 C25 1.345(8)
N6 C29 1.348(8)
N7 C34 1.285(9)
N7 C30 1.374(9)
N8 C43 1.334(10)
N8 C47 1.381(9)
N9 C52 1.304(10)
N9 C48 1.412(10)
N10 C9 1.342(9)
N10 C10 1.365(8)
C1 C11 1.417(10)
C1 C10 1.451(11)
C2 C3 1.437(12)
C2 H2B 0.9500
C3 C4 1.363(14)
C4 C11 1.401(12)
C4 H4B 0.9500
C5 C6 1.375(13)
C5 C11 1.442(13)
C6 C12 1.489(9)
C7 C12 1.381(11)
C7 C8 1.397(10)
C7 H7A 0.9500
C8 C9 1.383(10)
C9 H9A 0.9500
C10 C12 1.379(11)
C13 C24 1.429(14)
C13 C14 1.481(11)
C14 C15 1.365(14)
C14 C18 1.419(14)
C15 C16 1.397(12)
C15 H15A 0.9500
C16 C17 1.359(16)
C16 H16A 0.9500
C17 H17A 0.9500
C18 C19 1.463(15)
C19 C23 1.429(12)
C20 C21 1.405(14)
C20 H20A 0.9500
C21 C22 1.364(13)
C21 H21A 0.9500
C22 C23 1.379(14)
C22 H22A 0.9500
C23 C24 1.469(13)
C25 C26 1.372(11)
C25 H25A 0.9500
C26 C27 1.366(11)
C26 H26A 0.9500
C27 C28 1.368(10)
C27 C35 1.569(12)
C28 C29 1.366(10)
C28 H28A 0.9500
C29 C30 1.497(9)
C30 C31 1.372(10)
C31 C32 1.410(11)
C31 H31A 0.9500
C32 C33 1.341(12)
C32 C39 1.539(11)
C33 C34 1.410(11)
C33 H33A 0.9500
C34 H34A 0.9500
C35 C38 1.486(14)
C35 C36 1.499(13)
C35 C37 1.576(16)
C36 H36A 0.9800
C36 H36B 0.9800
C36 H36C 0.9800
C37 H37A 0.9800
C37 H37B 0.9800
C37 H37C 0.9800
C38 H38A 0.9800
C38 H38B 0.9800
C38 H38C 0.9800
C39 C40A 1.37(3)
C39 C42 1.49(2)
C39 C41A 1.53(3)
C39 C41 1.54(2)
C39 C40 1.55(2)
C39 C42A 1.65(3)
C40 H40A 0.9800
C40 H40B 0.9800
C40 H40C 0.9800
C41 H41A 0.9800
C41 H41B 0.9800
C41 H41C 0.9800
C42 H42A 0.9800
C42 H42B 0.9800
C42 H42C 0.9800
C40A H40D 0.9800
C40A H40E 0.9800
C40A H40F 0.9800
C41A H41D 0.9800
C41A H41E 0.9800
C41A H41F 0.9800
C42A H42D 0.9800
C42A H42E 0.9800
C42A H42F 0.9800
C43 C44 1.415(13)
C43 H43A 0.9500
C44 C45 1.381(12)
C44 H44A 0.9500
C45 C46 1.396(11)
C45 C53 1.534(14)
C46 C47 1.379(11)
C46 H46A 0.9500
C47 C48 1.471(10)
C48 C49 1.398(10)
C49 C50 1.422(11)
C49 H49A 0.9500
C50 C51 1.336(12)
C50 C57 1.524(11)
C51 C52 1.407(10)
C51 H51A 0.9500
C52 H52A 0.9500
C53 C55 1.526(16)
C53 C56 1.550(16)
C53 C54 1.572(14)
C54 H54A 0.9800
C54 H54B 0.9800
C54 H54C 0.9800
C55 H55A 0.9800
C55 H55B 0.9800
C55 H55C 0.9800
C56 H56A 0.9800
C56 H56B 0.9800
C56 H56C 0.9800
C57 C58A 1.35(3)
C57 C60A 1.46(2)
C57 C60 1.489(17)
C57 C59 1.493(19)
C57 C58 1.606(17)
C57 C59A 1.65(3)
C58 H58A 0.9800
C58 H58B 0.9800
C58 H58C 0.9800
C59 H59A 0.9800
C59 H59B 0.9800
C59 H59C 0.9800
C60 H60A 0.9800
C60 H60B 0.9800
C60 H60C 0.9800
C58A H58D 0.9800
C58A H58E 0.9800
C58A H58F 0.9800
C59A H59D 0.9800
C59A H59E 0.9800
C59A H59F 0.9800
C60A H60D 0.9800
C60A H60E 0.9800
C60A H60F 0.9800
P1 F13 1.466(11)
P1 F11 1.529(13)
P1 F15 1.574(13)
P1 F14 1.599(11)
P1 F12 1.612(13)
P1 F16 1.618(12)
P2 F23 1.543(9)
P2 F25 1.562(10)
P2 F21 1.584(8)
P2 F24 1.586(9)
P2 F22 1.590(7)
P2 F26 1.591(8)
P3 F33 1.459(14)
P3 F31 1.534(14)
P3 F34 1.575(13)
P3 F36 1.598(15)
P3 F32 1.610(17)
P3 F35 1.624(17)

loop_
_geom_torsion_atom_site_label_1
_geom_torsion_atom_site_label_2
_geom_torsion_atom_site_label_3
_geom_torsion_atom_site_label_4
_geom_torsion
N9 Ru1 N1 C2 88.3(6)
N7 Ru1 N1 C2 -87.1(6)
N8 Ru1 N1 C2 9.5(6)
N10 Ru1 N1 C2 -177.5(6)
N9 Ru1 N1 C1 -90.1(5)
N7 Ru1 N1 C1 94.5(5)
N8 Ru1 N1 C1 -168.9(4)
N10 Ru1 N1 C1 4.0(4)
N9 Ru1 N6 C25 4.3(6)
N7 Ru1 N6 C25 178.6(6)
N8 Ru1 N6 C25 83.0(5)
N10 Ru1 N6 C25 -90.4(5)
N9 Ru1 N6 C29 -179.7(5)
N7 Ru1 N6 C29 -5.4(5)
N8 Ru1 N6 C29 -101.0(5)
N10 Ru1 N6 C29 85.6(5)
N8 Ru1 N7 C34 -85.7(7)
N6 Ru1 N7 C34 -174.5(7)
N10 Ru1 N7 C34 91.9(7)
N1 Ru1 N7 C34 13.3(7)
N8 Ru1 N7 C30 90.6(5)
N6 Ru1 N7 C30 1.8(5)
N10 Ru1 N7 C30 -91.8(5)
N1 Ru1 N7 C30 -170.4(5)
N9 Ru1 N8 C43 -176.4(7)
N7 Ru1 N8 C43 11.5(7)
N6 Ru1 N8 C43 90.3(7)
N1 Ru1 N8 C43 -86.0(7)
N9 Ru1 N8 C47 5.6(5)
N7 Ru1 N8 C47 -166.5(5)
N6 Ru1 N8 C47 -87.7(5)
N1 Ru1 N8 C47 96.0(5)
N8 Ru1 N9 C52 172.7(7)
N6 Ru1 N9 C52 -98.1(7)
N10 Ru1 N9 C52 -3.9(7)
N1 Ru1 N9 C52 74.7(7)
N8 Ru1 N9 C48 -6.8(5)
N6 Ru1 N9 C48 82.4(5)
N10 Ru1 N9 C48 176.6(5)
N1 Ru1 N9 C48 -104.8(5)
N9 Ru1 N10 C9 -89.4(5)
N7 Ru1 N10 C9 83.1(5)
N6 Ru1 N10 C9 4.2(5)
N1 Ru1 N10 C9 179.5(5)
N9 Ru1 N10 C10 86.5(4)
N7 Ru1 N10 C10 -101.0(5)
N6 Ru1 N10 C10 -180.0(4)
N1 Ru1 N10 C10 -4.6(4)
C2 N1 C1 C11 0.1(10)
Ru1 N1 C1 C11 178.7(5)
C2 N1 C1 C10 178.5(6)
Ru1 N1 C1 C10 -2.9(7)
C1 N1 C2 C3 -0.9(9)
Ru1 N1 C2 C3 -179.4(5)
N1 C2 C3 C4 1.9(11)
N1 C2 C3 Br1 -176.8(5)
C2 C3 C4 C11 -1.9(11)
Br1 C3 C4 C11 176.7(5)
C13 N2 C5 C6 0.1(10)
C13 N2 C5 C11 179.3(6)
C24 N5 C6 C5 0.1(10)
C24 N5 C6 C12 -179.3(6)
N2 C5 C6 N5 0.7(11)
C11 C5 C6 N5 -178.6(6)
N2 C5 C6 C12 -179.9(6)
C11 C5 C6 C12 0.8(10)
C12 C7 C8 C9 -0.9(10)
C12 C7 C8 Br2 -179.3(5)
C10 N10 C9 C8 -0.6(9)
Ru1 N10 C9 C8 175.1(5)
C7 C8 C9 N10 1.0(10)
Br2 C8 C9 N10 179.4(5)
C9 N10 C10 C12 0.1(9)
Ru1 N10 C10 C12 -176.1(5)
C9 N10 C10 C1 -179.2(5)
Ru1 N10 C10 C1 4.6(7)
N1 C1 C10 N10 -1.1(8)
C11 C1 C10 N10 177.4(5)
N1 C1 C10 C12 179.6(6)
C11 C1 C10 C12 -1.9(9)
C3 C4 C11 C1 1.0(10)
C3 C4 C11 C5 179.9(7)
N1 C1 C11 C4 -0.1(9)
C10 C1 C11 C4 -178.5(6)
N1 C1 C11 C5 -179.0(6)
C10 C1 C11 C5 2.6(9)
N2 C5 C11 C4 -0.2(10)
C6 C5 C11 C4 179.0(7)
N2 C5 C11 C1 178.6(6)
C6 C5 C11 C1 -2.1(10)
N10 C10 C12 C7 0.0(10)
C1 C10 C12 C7 179.2(6)
N10 C10 C12 C6 -178.6(6)
C1 C10 C12 C6 0.6(9)
C8 C7 C12 C10 0.4(10)
C8 C7 C12 C6 179.0(6)
N5 C6 C12 C10 179.3(6)
C5 C6 C12 C10 -0.1(9)
N5 C6 C12 C7 0.8(9)
C5 C6 C12 C7 -178.6(6)
C5 N2 C13 C24 -1.6(10)
C5 N2 C13 C14 -179.8(6)
N2 C13 C14 C15 1.2(10)
C24 C13 C14 C15 -177.0(7)
N2 C13 C14 C18 179.9(6)
C24 C13 C14 C18 1.6(10)
C18 C14 C15 C16 3.1(11)
C13 C14 C15 C16 -178.3(7)
C14 C15 C16 C17 -3.0(12)
C18 N3 C17 C16 1.7(14)
C15 C16 C17 N3 0.6(14)
C17 N3 C18 C14 -1.6(11)
C17 N3 C18 C19 178.9(7)
C15 C14 C18 N3 -0.7(11)
C13 C14 C18 N3 -179.4(6)
C15 C14 C18 C19 178.7(7)
C13 C14 C18 C19 0.0(10)
C20 N4 C19 C23 -1.5(12)
C20 N4 C19 C18 178.7(8)
N3 C18 C19 N4 -1.8(11)
C14 C18 C19 N4 178.7(7)
N3 C18 C19 C23 178.4(6)
C14 C18 C19 C23 -1.1(11)
C19 N4 C20 C21 -1.0(14)
N4 C20 C21 C22 2.2(15)
C20 C21 C22 C23 -0.6(13)
C21 C22 C23 C19 -1.8(11)
C21 C22 C23 C24 -179.5(7)
N4 C19 C23 C22 3.0(11)
C18 C19 C23 C22 -177.2(7)
N4 C19 C23 C24 -179.3(6)
C18 C19 C23 C24 0.5(10)
C6 N5 C24 C13 -1.6(10)
C6 N5 C24 C23 -178.7(6)
N2 C13 C24 N5 2.4(11)
C14 C13 C24 N5 -179.4(6)
N2 C13 C24 C23 179.6(6)
C14 C13 C24 C23 -2.2(10)
C22 C23 C24 N5 -4.1(11)
C19 C23 C24 N5 178.3(6)
C22 C23 C24 C13 178.8(7)
C19 C23 C24 C13 1.2(10)
C29 N6 C25 C26 -3.5(10)
Ru1 N6 C25 C26 172.6(6)
N6 C25 C26 C27 1.9(12)
C25 C26 C27 C28 -0.1(13)
C25 C26 C27 C35 -178.6(8)
C26 C27 C28 C29 0.1(12)
C35 C27 C28 C29 178.4(8)
C25 N6 C29 C28 3.3(9)
Ru1 N6 C29 C28 -173.1(5)
C25 N6 C29 C30 -176.1(6)
Ru1 N6 C29 C30 7.5(7)
C27 C28 C29 N6 -1.8(11)
C27 C28 C29 C30 177.6(8)
C34 N7 C30 C31 1.0(12)
Ru1 N7 C30 C31 -175.6(6)
C34 N7 C30 C29 178.1(7)
Ru1 N7 C30 C29 1.5(8)
N6 C29 C30 C31 171.1(7)
C28 C29 C30 C31 -8.3(12)
N6 C29 C30 N7 -5.9(9)
C28 C29 C30 N7 174.7(7)
N7 C30 C31 C32 -0.4(13)
C29 C30 C31 C32 -177.3(8)
C30 C31 C32 C33 -1.0(14)
C30 C31 C32 C39 178.3(10)
C31 C32 C33 C34 1.9(15)
C39 C32 C33 C34 -177.4(10)
C30 N7 C34 C33 -0.1(13)
Ru1 N7 C34 C33 176.0(7)
C32 C33 C34 N7 -1.4(15)
C26 C27 C35 C38 179.3(10)
C28 C27 C35 C38 1.0(14)
C26 C27 C35 C36 53.7(13)
C28 C27 C35 C36 -124.6(10)
C26 C27 C35 C37 -64.2(11)
C28 C27 C35 C37 117.5(10)
C33 C32 C39 C40A 180(2)
C31 C32 C39 C40A 0(2)
C33 C32 C39 C42 10.6(19)
C31 C32 C39 C42 -168.7(14)
C33 C32 C39 C41A -47.3(19)
C31 C32 C39 C41A 133.4(16)
C33 C32 C39 C41 -113.6(13)
C31 C32 C39 C41 67.2(14)
C33 C32 C39 C40 132.2(14)
C31 C32 C39 C40 -47.1(17)
C33 C32 C39 C42A 57.9(18)
C31 C32 C39 C42A -121.3(16)
C47 N8 C43 C44 -1.0(12)
Ru1 N8 C43 C44 -179.0(7)
N8 C43 C44 C45 1.9(14)
C43 C44 C45 C46 -2.4(14)
C43 C44 C45 C53 -179.1(9)
C44 C45 C46 C47 2.1(13)
C53 C45 C46 C47 178.8(9)
C45 C46 C47 N8 -1.3(12)
C45 C46 C47 C48 -178.8(8)
C43 N8 C47 C46 0.7(11)
Ru1 N8 C47 C46 178.9(6)
C43 N8 C47 C48 178.4(7)
Ru1 N8 C47 C48 -3.4(8)
C52 N9 C48 C49 8.4(10)
Ru1 N9 C48 C49 -172.1(6)
C52 N9 C48 C47 -172.5(7)
Ru1 N9 C48 C47 7.0(8)
C46 C47 C48 C49 -5.6(12)
N8 C47 C48 C49 176.7(7)
C46 C47 C48 N9 175.3(7)
N8 C47 C48 N9 -2.4(9)
N9 C48 C49 C50 -1.5(12)
C47 C48 C49 C50 179.5(7)
C48 C49 C50 C51 -4.8(12)
C48 C49 C50 C57 178.9(8)
C49 C50 C51 C52 4.4(13)
C57 C50 C51 C52 -179.4(8)
C48 N9 C52 C51 -9.2(11)
Ru1 N9 C52 C51 171.4(6)
C50 C51 C52 N9 2.9(13)
C44 C45 C53 C55 -138.2(10)
C46 C45 C53 C55 45.2(13)
C44 C45 C53 C56 103.4(11)
C46 C45 C53 C56 -73.2(12)
C44 C45 C53 C54 -16.3(15)
C46 C45 C53 C54 167.1(10)
C51 C50 C57 C58A -159(2)
C49 C50 C57 C58A 17(2)
C51 C50 C57 C60A 70(2)
C49 C50 C57 C60A -114.4(19)
C51 C50 C57 C60 34.7(16)
C49 C50 C57 C60 -149.3(13)
C51 C50 C57 C59 -89.5(13)
C49 C50 C57 C59 86.5(13)
C51 C50 C57 C58 151.3(10)
C49 C50 C57 C58 -32.7(13)
C51 C50 C57 C59A -40.5(18)
C49 C50 C57 C59A 135.5(16)

loop_
_platon_squeeze_void_nr
_platon_squeeze_void_average_x
_platon_squeeze_void_average_y
_platon_squeeze_void_average_z
_platon_squeeze_void_volume
_platon_squeeze_void_count_electrons
1 -0.066 0.500 0.500 783.8 13.2
2 0.363 0.000 0.958 8.2 0.2
3 0.637 0.000 0.042 8.2 0.0
